data_7203723
loop_
_publ_author_name
'Fabbiani, Francesca P. A.'
'Allan, David R.'
'Parsons, Simon'
'Pulham, Colin R.'

_publ_section_title
;
 An exploration of the polymorphism of piracetam using high pressure
;
_journal_issue 29
_journal_name_full CrystEngComm
_journal_page_first 179
_journal_paper_doi 10.1039/b418976k
_journal_volume 7
_journal_year 2005
_chemical_formula_moiety 'C6 H10 N2 O2'
_chemical_formula_sum 'C6 H10 N2 O2'
_chemical_formula_weight 142.16
_space_group_IT_number 14
_symmetry_cell_setting monoclinic
_symmetry_space_group_name_Hall '-P 2ybc'
_symmetry_space_group_name_H-M 'P 1 21/c 1'
_atom_sites_solution_hydrogens geom
_atom_sites_solution_primary direct
_audit_creation_date 04-11-09
_audit_creation_method CRYSTALS_ver_12.39
_cell_angle_alpha 90
_cell_angle_beta 104.93(2)
_cell_angle_gamma 90
_cell_formula_units_Z 4
_cell_length_a 8.9537(11)
_cell_length_b 5.4541(6)
_cell_length_c 13.610(4)
_cell_measurement_reflns_used 379
_cell_measurement_temperature 293
_cell_measurement_theta_max 26
_cell_measurement_theta_min 4
_cell_volume 642.2(2)
_computing_cell_refinement 'SAINT (Siemens ,1995)'
_computing_data_collection 'SMART (Siemens, 1993)'
_computing_data_reduction 'SAINT (Siemens ,1995)'
_computing_molecular_graphics 'CAMERON (Watkin et al 1996)'
_computing_publication_material 'CRYSTALS (Betteridge et al 2003)'
_computing_structure_refinement 'CRYSTALS (Betteridge et al 2003)'
_computing_structure_solution 'SIR92 (Altomare et al, 1994)'
_diffrn_ambient_temperature 293
_diffrn_measured_fraction_theta_full 0.376
_diffrn_measured_fraction_theta_max 0.344
_diffrn_measurement_device_type 'Bruker SMART'
_diffrn_measurement_method \w
_diffrn_radiation_monochromator graphite
_diffrn_radiation_type 'Mo K\a'
_diffrn_radiation_wavelength 0.71073
_diffrn_reflns_av_R_equivalents 0.0784
_diffrn_reflns_limit_h_max 10
_diffrn_reflns_limit_h_min -11
_diffrn_reflns_limit_k_max 6
_diffrn_reflns_limit_k_min 0
_diffrn_reflns_limit_l_max 9
_diffrn_reflns_limit_l_min 0
_diffrn_reflns_number 3718
_diffrn_reflns_theta_full 25.162
_diffrn_reflns_theta_max 26.768
_diffrn_reflns_theta_min 4.045
_diffrn_standards_number 0
_exptl_absorpt_coefficient_mu 0.112
_exptl_absorpt_correction_T_max 1.00
_exptl_absorpt_correction_T_min 0.61
_exptl_absorpt_correction_type 'Empirical & multi-scan'
_exptl_absorpt_process_details
;
SHADE (Parsons, 2004)
SADABS (Siemens, 1996)
The following data are from Sadabs:
;
_exptl_crystal_colour colourless
_exptl_crystal_density_diffrn 1.470
_exptl_crystal_description block
_exptl_crystal_F_000 304
_exptl_crystal_size_max 0.25
_exptl_crystal_size_mid 0.20
_exptl_crystal_size_min 0.15
_refine_diff_density_max 0.20
_refine_diff_density_min -0.24
_refine_ls_extinction_coef 57(17)
_refine_ls_extinction_method 'Larson 1970 Crystallographic Computing eq 22'
_refine_ls_goodness_of_fit_ref 1.0911
_refine_ls_hydrogen_treatment noref
_refine_ls_matrix_type full
_refine_ls_number_parameters 92
_refine_ls_number_reflns 457
_refine_ls_number_restraints 83
_refine_ls_R_factor_all 0.0724
_refine_ls_R_factor_gt 0.0526
_refine_ls_shift/su_max 0.000135
_refine_ls_structure_factor_coef Fsqd
_refine_ls_weighting_details
;
p=P(6)*max(Fo^2^,0) + (1-P(6))Fc^2^
Method = SHELXL 97 (Sheldrick, 1997)
W = 1. / [Sigma^2^(F*)+(P(1)p)^2^+P(2)p+P(4)+P(5)Sin(theta) ]
P(i) are:
0.247E-01 0.610 0.00 0.00 0.00 0.333
;
_refine_ls_weighting_scheme calc
_refine_ls_wR_factor_all 0.1026
_refine_ls_wR_factor_gt 0.0957
_refine_ls_wR_factor_ref 0.1026
_reflns_limit_h_max 10
_reflns_limit_h_min -11
_reflns_limit_k_max 6
_reflns_limit_k_min 0
_reflns_limit_l_max 9
_reflns_limit_l_min 0
_reflns_number_gt 359
_reflns_number_total 470
_reflns_threshold_expression I>2.00u(I)
_oxford_diffrn_Wilson_B_factor 1.57
_oxford_diffrn_Wilson_scale 79.84
_oxford_refine_ls_scale 0.436(2)
_oxford_structure_analysis_title '5678 in P2(1)/c'
_cod_data_source_file b418976k.txt
_cod_data_source_block CRYSTALS_cif_2
_cod_depositor_comments
;
The following automatic conversions were performed:
'_symmetry_cell_setting' value 'Monoclinic' changed to 'monoclinic'
according to '/home/saulius/struct/CIF-dictionaries/cif_core.dic'
dictionary named 'cif_core.dic' version 2.4.1 from 2010-06-29.

Automatic conversion script
Id: cif_fix_enum 1527 2010-12-29 10:47:43Z saulius 
;
_cod_original_sg_symbol_H-M 'P 1 21/c 1 '
_cod_database_code 7203723

loop_
_symmetry_equiv_pos_as_xyz
x,y,z
-x,-y,-z
-x,y+1/2,-z+1/2
x,-y+1/2,z+1/2

loop_
_atom_site_label
_atom_site_type_symbol
_atom_site_fract_x
_atom_site_fract_y
_atom_site_fract_z
_atom_site_U_iso_or_equiv
_atom_site_occupancy
_atom_site_adp_type
_atom_site_refinement_flags_posn
_atom_site_refinement_flags_adp
_atom_site_refinement_flags_occupancy
_atom_site_disorder_assembly
_atom_site_disorder_group
_atom_site_attached_hydrogens
N1 N 0.7062(3) 0.1757(5) 0.9364(5) 0.0307 1.0000 Uani . U . . . .
C1 C 0.5573(4) 0.1095(7) 0.9011(6) 0.0252 1.0000 Uani . U . . . .
C2 C 0.5486(4) -0.1109(7) 0.8347(6) 0.0339 1.0000 Uani . U . . . .
C3 C 0.7083(4) -0.1235(7) 0.8121(7) 0.0355 1.0000 Uani . U . . . .
C4 C 0.8122(4) 0.0229(7) 0.8972(6) 0.0357 1.0000 Uani . U . . . .
O1 O 0.4476(3) 0.2133(4) 0.9236(4) 0.0371 1.0000 Uani . U . . . .
C5 C 0.7616(5) 0.3773(7) 1.0053(7) 0.0329 1.0000 Uani . U . . . .
C6 C 0.8626(4) 0.3127(7) 1.1086(7) 0.0312 1.0000 Uani . U . . . .
N2 N 0.8370(3) 0.1005(6) 1.1492(5) 0.0357 1.0000 Uani . U . . . .
O2 O 0.9635(3) 0.4576(5) 1.1517(4) 0.0434 1.0000 Uani . U . . . .
H21 H 0.5287 -0.2622 0.8709 0.0411 1.0000 Uiso . . . . . .
H22 H 0.4653 -0.0911 0.7703 0.0411 1.0000 Uiso . . . . . .
H31 H 0.7449 -0.2971 0.8134 0.0446 1.0000 Uiso . . . . . .
H32 H 0.7052 -0.0484 0.7448 0.0446 1.0000 Uiso . . . . . .
H41 H 0.8723 -0.0884 0.9519 0.0454 1.0000 Uiso . . . . . .
H42 H 0.8855 0.1267 0.8711 0.0454 1.0000 Uiso . . . . . .
H51 H 0.6692 0.4660 1.0160 0.0404 1.0000 Uiso . . . . . .
H52 H 0.8221 0.4892 0.9721 0.0404 1.0000 Uiso . . . . . .
H9 H 0.8940 0.0594 1.2109 0.0420 1.0000 Uiso . . . . . .
H10 H 0.7638 0.0014 1.1170 0.0420 1.0000 Uiso . . . . . .

loop_
_atom_site_aniso_label
_atom_site_aniso_U_11
_atom_site_aniso_U_22
_atom_site_aniso_U_33
_atom_site_aniso_U_23
_atom_site_aniso_U_13
_atom_site_aniso_U_12
N1 0.0268(13) 0.0285(18) 0.037(6) -0.003(2) 0.008(2) -0.0006(12)
C1 0.0268(14) 0.030(2) 0.018(9) 0.004(3) 0.004(3) 0.0000(14)
C2 0.0309(18) 0.031(2) 0.039(10) -0.004(3) 0.008(3) -0.0018(15)
C3 0.038(2) 0.042(3) 0.029(9) -0.002(3) 0.014(3) 0.0026(18)
C4 0.0306(18) 0.040(3) 0.041(9) -0.005(3) 0.016(3) -0.0009(16)
O1 0.0284(13) 0.0380(16) 0.045(8) 0.000(2) 0.010(3) 0.0067(11)
C5 0.034(2) 0.030(2) 0.034(6) -0.001(2) 0.007(2) -0.0031(15)
C6 0.0240(17) 0.035(2) 0.035(6) -0.004(3) 0.008(2) 0.0017(15)
N2 0.0330(18) 0.042(2) 0.030(9) 0.001(3) 0.003(3) -0.0040(14)
O2 0.0380(15) 0.0493(19) 0.039(8) -0.005(2) 0.002(2) -0.0115(11)

loop_
_atom_type_symbol
_atom_type_scat_dispersion_real
_atom_type_scat_dispersion_imag
_atom_type_scat_Cromer_Mann_a1
_atom_type_scat_Cromer_Mann_b1
_atom_type_scat_Cromer_Mann_a2
_atom_type_scat_Cromer_Mann_b2
_atom_type_scat_Cromer_Mann_a3
_atom_type_scat_Cromer_Mann_b3
_atom_type_scat_Cromer_Mann_a4
_atom_type_scat_Cromer_Mann_b4
_atom_type_scat_Cromer_Mann_c
_atom_type_scat_source
C 0.0033 0.0016 2.3100 20.8439 1.0200 10.2075 1.5886 0.5687 0.8650 51.6512 0.2156 'International Tables Vol C 4.2.6.8 and 6.1.1.4'
H 0.0000 0.0000 0.4930 10.5109 0.3229 26.1257 0.1402 3.1424 0.0408 57.7998 0.0030 'International Tables Vol C 4.2.6.8 and 6.1.1.4'
N 0.0061 0.0033 12.2126 0.0057 3.1322 9.8933 2.0125 28.9975 1.1663 0.5826 -11.5290 'International Tables Vol C 4.2.6.8 and 6.1.1.4'
O 0.0106 0.0060 3.0485 13.2771 2.2868 5.7011 1.5463 0.3239 0.8670 32.9089 0.2508 'International Tables Vol C 4.2.6.8 and 6.1.1.4'

loop_
_geom_angle_atom_site_label_1
_geom_angle_site_symmetry_1
_geom_angle_atom_site_label_2
_geom_angle_site_symmetry_2
_geom_angle_atom_site_label_3
_geom_angle_site_symmetry_3
_geom_angle
_geom_angle_publ_flag
C1 . N1 . C4 . 113.2(4) yes
C1 . N1 . C5 . 125.3(4) yes
C4 . N1 . C5 . 121.6(3) yes
N1 . C1 . C2 . 108.9(3) yes
N1 . C1 . O1 . 124.4(5) yes
C2 . C1 . O1 . 126.6(4) yes
C1 . C2 . C3 . 104.5(3) yes
C1 . C2 . H21 . 110.744 no
C3 . C2 . H21 . 110.734 no
C1 . C2 . H22 . 110.736 no
C3 . C2 . H22 . 110.573 no
H21 . C2 . H22 . 109.478 no
C2 . C3 . C4 . 104.1(5) yes
C2 . C3 . H31 . 110.762 no
C4 . C3 . H31 . 110.632 no
C2 . C3 . H32 . 110.958 no
C4 . C3 . H32 . 110.668 no
H31 . C3 . H32 . 109.666 no
C3 . C4 . N1 . 104.6(3) yes
C3 . C4 . H41 . 110.802 no
N1 . C4 . H41 . 110.363 no
C3 . C4 . H42 . 110.987 no
N1 . C4 . H42 . 110.718 no
H41 . C4 . H42 . 109.352 no
N1 . C5 . C6 . 116.8(4) yes
N1 . C5 . H51 . 107.688 no
C6 . C5 . H51 . 107.374 no
N1 . C5 . H52 . 107.795 no
C6 . C5 . H52 . 107.485 no
H51 . C5 . H52 . 109.570 no
C5 . C6 . N2 . 117.8(5) yes
C5 . C6 . O2 . 119.1(5) yes
N2 . C6 . O2 . 123.1(7) yes
C6 . N2 . H9 . 119.573 no
C6 . N2 . H10 . 121.166 no
H9 . N2 . H10 . 119.247 no

loop_
_geom_bond_atom_site_label_1
_geom_bond_site_symmetry_1
_geom_bond_atom_site_label_2
_geom_bond_site_symmetry_2
_geom_bond_distance
_geom_bond_publ_flag
N1 . C1 . 1.345(5) yes
N1 . C4 . 1.463(6) yes
N1 . C5 . 1.447(8) yes
C1 . C2 . 1.494(8) yes
C1 . O1 . 1.238(4) yes
C2 . C3 . 1.540(5) yes
C2 . H21 . 1.000 no
C2 . H22 . 1.000 no
C3 . C4 . 1.513(9) yes
C3 . H31 . 1.001 no
C3 . H32 . 0.997 no
C4 . H41 . 1.003 no
C4 . H42 . 0.998 no
C5 . C6 . 1.504(12) yes
C5 . H51 . 1.000 no
C5 . H52 . 0.999 no
C6 . N2 . 1.327(6) yes
C6 . O2 . 1.229(5) yes
N2 . H9 . 0.892 no
N2 . H10 . 0.875 no

loop_
_cod_related_entry_id
_cod_related_entry_database
_cod_related_entry_code
1 ChemSpider 4677
